data_4109957
loop_
_publ_author_name
'Luciano Cuesta'
'Dustin Gross'
'Vincent M. Lynch'
'Zhongping Ou'
'Wiroaj Kajonkijya'
'Kei Ohkubo'
'Shunichi Fukuzumi'
'Karl M. Kadish'
'Jonathan L. Sessler'

_publ_section_title
;
 Design and Synthesis of Polymetallic Complexes Based on
 meso-Calix[4]pyrrole: Platforms for Multielectron Chemistry
;
_journal_name_full 'Journal of the American Chemical Society'
_journal_page_first 11696
_journal_page_last 11697
_journal_paper_doi 10.1021/ja075613r
_journal_volume 129
_journal_year 2007
_chemical_formula_moiety 'C28 H32 N4 -4, 4 C10 H15 1-, 4 Ru 2+, Cu 2+, 2 P F6 1-'
_chemical_formula_sum 'C68 H92 Cu F12 N4 P2 Ru4'
_chemical_formula_weight 1723.22
_chemical_name_systematic
;
  ?
;
_space_group_IT_number 15
_symmetry_cell_setting monoclinic
_symmetry_space_group_name_Hall '-I 2ya'
_symmetry_space_group_name_H-M 'I 1 2/a 1'
_atom_sites_solution_hydrogens geom
_atom_sites_solution_primary direct
_atom_sites_solution_secondary difmap
_audit_creation_method SHELXL-97
_cell_angle_alpha 90.00
_cell_angle_beta 110.31(3)
_cell_angle_gamma 90.00
_cell_formula_units_Z 4
_cell_length_a 24.456(5)
_cell_length_b 11.441(2)
_cell_length_c 25.360(5)
_cell_measurement_reflns_used 6768
_cell_measurement_temperature 153(2)
_cell_measurement_theta_max 26.0
_cell_measurement_theta_min 1
_cell_volume 6655(3)
_computing_cell_refinement 'Collect software, Nonius B.V. 1998'
_computing_data_collection 'Collect software, Nonius B.V. 1998'
_computing_data_reduction
;
DENZO and Scalepack (Otwinoski and Minor, 1997)
;
_computing_molecular_graphics 'XP SHELXTL/PC, Siemens Analytical'
_computing_structure_refinement 'XL SHELXTL/PC, Siemens Analytical'
_computing_structure_solution
;

SIR97 - Altomare A., Burla M.C., Camalli M., Cascarano G.L., Giacovazzo C.,
Guagliardi A., Moliterni A.G.G., Polidori G.,Spagna R.
;
_diffrn_ambient_temperature 153(2)
_diffrn_measured_fraction_theta_full 0.994
_diffrn_measured_fraction_theta_max 0.994
_diffrn_measurement_device_type 'Nonius Kappa CCD'
_diffrn_measurement_method \w-scans
_diffrn_radiation_monochromator graphite
_diffrn_radiation_source 'fine-focus sealed tube'
_diffrn_radiation_type MoK\a
_diffrn_radiation_wavelength 0.71073
_diffrn_reflns_av_R_equivalents 0.2081
_diffrn_reflns_av_sigmaI/netI 0.2769
_diffrn_reflns_limit_h_max 28
_diffrn_reflns_limit_h_min -29
_diffrn_reflns_limit_k_max 12
_diffrn_reflns_limit_k_min -13
_diffrn_reflns_limit_l_max 30
_diffrn_reflns_limit_l_min -29
_diffrn_reflns_number 15827
_diffrn_reflns_theta_full 25.00
_diffrn_reflns_theta_max 25.00
_diffrn_reflns_theta_min 1.98
_exptl_absorpt_coefficient_mu 1.328
_exptl_absorpt_correction_T_max 0.95
_exptl_absorpt_correction_T_min 0.77
_exptl_absorpt_correction_type multi-scan
_exptl_crystal_colour blue
_exptl_crystal_density_diffrn 1.720
_exptl_crystal_description plates
_exptl_crystal_F_000 3484
_exptl_crystal_size_max 0.30
_exptl_crystal_size_mid 0.13
_exptl_crystal_size_min 0.04
_refine_diff_density_max 1.649
_refine_diff_density_min -0.830
_refine_diff_density_rms 0.178
_refine_ls_extinction_method none
_refine_ls_goodness_of_fit_ref 1.480
_refine_ls_hydrogen_treatment constr
_refine_ls_matrix_type full
_refine_ls_number_parameters 425
_refine_ls_number_reflns 5828
_refine_ls_number_restraints 276
_refine_ls_restrained_S_all 1.499
_refine_ls_R_factor_all 0.2704
_refine_ls_R_factor_gt 0.1165
_refine_ls_shift/su_max 0.005
_refine_ls_shift/su_mean 0.001
_refine_ls_structure_factor_coef Fsqd
_refine_ls_weighting_details 'calc w=1/[\s^2^(Fo^2^)+(0.02P)^2^] where P=(Fo^2^+2Fc^2^)/3'
_refine_ls_weighting_scheme calc
_refine_ls_wR_factor_gt 0.1579
_refine_ls_wR_factor_ref 0.1824
_reflns_number_gt 2310
_reflns_number_total 5828
_reflns_threshold_expression >2sigma(I)
_cod_data_source_file ja075613rsi20070803_031620.cif
_cod_data_source_block lc32i
_cod_original_cell_volume 6654(2)
_cod_database_code 4109957

loop_
_symmetry_equiv_pos_as_xyz
'x, y, z'
'-x+1/2, y, -z'
'x+1/2, y+1/2, z+1/2'
'-x+1, y+1/2, -z+1/2'
'-x, -y, -z'
'x-1/2, -y, z'
'-x+1/2, -y+1/2, -z+1/2'
'x, -y+1/2, z+1/2'

loop_
_atom_site_label
_atom_site_type_symbol
_atom_site_fract_x
_atom_site_fract_y
_atom_site_fract_z
_atom_site_U_iso_or_equiv
_atom_site_adp_type
_atom_site_occupancy
_atom_site_symmetry_multiplicity
_atom_site_calc_flag
_atom_site_refinement_flags
Cu1 Cu 0.2500 0.3914(2) 0.5000 0.0447(8) Uani 1 2 d SU
Ru1 Ru 0.10931(6) 0.25287(12) 0.51960(6) 0.0502(5) Uani 1 1 d U
Ru2 Ru 0.32094(7) 0.53818(12) 0.64879(5) 0.0480(5) Uani 1 1 d U
N1 N 0.3024(6) 0.4156(9) 0.5779(4) 0.036(3) Uani 1 1 d U
N2 N 0.1845(6) 0.3724(10) 0.5260(5) 0.044(3) Uani 1 1 d U
C1 C 0.3607(7) 0.4550(13) 0.5930(6) 0.044(4) Uani 1 1 d U
C2 C 0.3926(8) 0.4190(13) 0.6500(7) 0.055(5) Uani 1 1 d U
H2 H 0.4329 0.4334 0.6711 0.066 Uiso 1 1 d R
C3 C 0.3522(8) 0.3598(13) 0.6669(7) 0.048(5) Uani 1 1 d U
H3 H 0.3610 0.3257 0.7035 0.057 Uiso 1 1 d R
C4 C 0.2965(7) 0.3563(13) 0.6252(6) 0.041(4) Uani 1 1 d U
C5 C 0.2451(7) 0.2774(13) 0.6168(6) 0.041(4) Uani 1 1 d U
C6 C 0.1900(7) 0.3329(13) 0.5803(7) 0.045(4) Uani 1 1 d U
C7 C 0.1418(7) 0.3718(12) 0.5903(6) 0.041(4) Uani 1 1 d U
H7 H 0.1353 0.3604 0.6252 0.050 Uiso 1 1 d R
C8 C 0.1020(7) 0.4324(11) 0.5430(6) 0.039(4) Uani 1 1 d U
H8 H 0.0657 0.4671 0.5398 0.047 Uiso 1 1 calc R
C9 C 0.1288(7) 0.4287(11) 0.5030(6) 0.035(4) Uani 1 1 d U
C10 C 0.1185(7) 0.5089(13) 0.4513(6) 0.042(4) Uani 1 1 d U
C11 C 0.2569(7) 0.1643(13) 0.5922(6) 0.057(5) Uani 1 1 d U
H11A H 0.2255 0.1086 0.5893 0.086 Uiso 1 1 calc R
H11B H 0.2942 0.1319 0.6167 0.086 Uiso 1 1 calc R
H11C H 0.2586 0.1789 0.5548 0.086 Uiso 1 1 calc R
C12 C 0.2406(6) 0.2544(12) 0.6755(5) 0.046(4) Uani 1 1 d U
H12A H 0.2410 0.3291 0.6946 0.068 Uiso 1 1 calc R
H12B H 0.2737 0.2066 0.6981 0.068 Uiso 1 1 calc R
H12C H 0.2041 0.2130 0.6710 0.068 Uiso 1 1 calc R
C13 C 0.0543(7) 0.5301(14) 0.4257(6) 0.058(5) Uani 1 1 d U
H13A H 0.0462 0.5766 0.3914 0.088 Uiso 1 1 calc R
H13B H 0.0408 0.5724 0.4525 0.088 Uiso 1 1 calc R
H13C H 0.0339 0.4550 0.4164 0.088 Uiso 1 1 calc R
C14 C 0.1498(7) 0.6233(12) 0.4736(6) 0.049(5) Uani 1 1 d U
H14A H 0.1361 0.6840 0.4447 0.074 Uiso 1 1 calc R
H14B H 0.1919 0.6125 0.4832 0.074 Uiso 1 1 calc R
H14C H 0.1416 0.6472 0.5072 0.074 Uiso 1 1 calc R
C1A C 0.2979(8) 0.6127(13) 0.7176(6) 0.043(4) Uani 1 1 d U
C2A C 0.3544(8) 0.6449(13) 0.7240(7) 0.044(4) Uani 1 1 d U
C3A C 0.3493(8) 0.7150(13) 0.6716(7) 0.047(5) Uani 1 1 d U
C4A C 0.2924(7) 0.7219(12) 0.6403(6) 0.037(4) Uani 1 1 d U
C5A C 0.2568(8) 0.6562(13) 0.6653(7) 0.053(5) Uani 1 1 d U
C6A C 0.2779(7) 0.5436(13) 0.7599(6) 0.060(5) Uani 1 1 d U
H6A1 H 0.2956 0.4657 0.7655 0.089 Uiso 1 1 calc R
H6A2 H 0.2353 0.5360 0.7453 0.089 Uiso 1 1 calc R
H6A3 H 0.2899 0.5852 0.7959 0.089 Uiso 1 1 calc R
C7A C 0.4086(8) 0.6245(15) 0.7717(7) 0.074(6) Uani 1 1 d U
H7A1 H 0.4134 0.6857 0.8000 0.111 Uiso 1 1 calc R
H7A2 H 0.4418 0.6262 0.7585 0.111 Uiso 1 1 calc R
H7A3 H 0.4067 0.5480 0.7884 0.111 Uiso 1 1 calc R
C8A C 0.4013(7) 0.7833(14) 0.6667(7) 0.076(6) Uani 1 1 d U
H8A1 H 0.3930 0.8060 0.6274 0.114 Uiso 1 1 calc R
H8A2 H 0.4362 0.7340 0.6793 0.114 Uiso 1 1 calc R
H8A3 H 0.4078 0.8535 0.6902 0.114 Uiso 1 1 calc R
C9A C 0.2645(7) 0.8018(13) 0.5888(7) 0.062(5) Uani 1 1 d U
H9A1 H 0.2558 0.8782 0.6015 0.093 Uiso 1 1 calc R
H9A2 H 0.2283 0.7661 0.5639 0.093 Uiso 1 1 calc R
H9A3 H 0.2917 0.8118 0.5684 0.093 Uiso 1 1 calc R
C10A C 0.1911(7) 0.6526(13) 0.6455(6) 0.055(5) Uani 1 1 d U
H10A H 0.1781 0.5717 0.6460 0.083 Uiso 1 1 calc R
H10B H 0.1751 0.6835 0.6071 0.083 Uiso 1 1 calc R
H10C H 0.1774 0.7003 0.6705 0.083 Uiso 1 1 calc R
C11A C 0.0616(8) 0.1411(14) 0.4487(7) 0.051(5) Uani 1 1 d U
C12A C 0.1058(8) 0.0745(13) 0.4892(7) 0.052(5) Uani 1 1 d U
C13A C 0.0901(8) 0.0784(14) 0.5369(7) 0.056(5) Uani 1 1 d U
C14A C 0.0403(8) 0.1444(14) 0.5290(7) 0.054(5) Uani 1 1 d U
C15A C 0.0242(9) 0.1981(17) 0.4767(9) 0.079(6) Uani 1 1 d U
C16A C 0.0585(8) 0.1546(14) 0.3870(7) 0.074(6) Uani 1 1 d U
H16A H 0.0981 0.1614 0.3860 0.112 Uiso 1 1 calc R
H16B H 0.0362 0.2250 0.3707 0.112 Uiso 1 1 calc R
H16C H 0.0393 0.0860 0.3653 0.112 Uiso 1 1 calc R
C17A C 0.1487(7) -0.0040(14) 0.4762(7) 0.070(6) Uani 1 1 d U
H17A H 0.1334 -0.0839 0.4703 0.104 Uiso 1 1 calc R
H17B H 0.1858 -0.0030 0.5078 0.104 Uiso 1 1 calc R
H17C H 0.1549 0.0237 0.4422 0.104 Uiso 1 1 calc R
C18A C 0.1200(8) 0.0045(16) 0.5913(7) 0.090(7) Uani 1 1 d U
H18A H 0.1457 -0.0541 0.5839 0.136 Uiso 1 1 calc R
H18B H 0.0900 -0.0349 0.6024 0.136 Uiso 1 1 calc R
H18C H 0.1430 0.0561 0.6218 0.136 Uiso 1 1 calc R
C19A C 0.0094(8) 0.1602(15) 0.5706(7) 0.079(6) Uani 1 1 d U
H19A H 0.0371 0.1484 0.6088 0.119 Uiso 1 1 calc R
H19B H -0.0223 0.1031 0.5629 0.119 Uiso 1 1 calc R
H19C H -0.0067 0.2394 0.5672 0.119 Uiso 1 1 calc R
C20A C -0.0294(8) 0.2619(15) 0.4439(8) 0.084(6) Uani 1 1 d U
H20A H -0.0633 0.2107 0.4371 0.126 Uiso 1 1 calc R
H20B H -0.0268 0.2864 0.4078 0.126 Uiso 1 1 calc R
H20C H -0.0337 0.3309 0.4650 0.126 Uiso 1 1 calc R
P1 P -0.0847(3) 0.5655(6) 0.2750(2) 0.0781(18) Uani 1 1 d U
F1 F -0.1054(5) 0.5801(10) 0.2114(4) 0.122(4) Uani 1 1 d U
F2 F -0.0304(5) 0.4941(11) 0.2736(5) 0.115(4) Uani 1 1 d U
F3 F -0.0452(8) 0.6642(16) 0.2911(8) 0.202(7) Uani 1 1 d U
F4 F -0.1374(5) 0.6424(10) 0.2768(4) 0.115(4) Uani 1 1 d U
F5 F -0.1244(7) 0.4524(13) 0.2660(6) 0.164(6) Uani 1 1 d U
F6 F -0.0696(7) 0.5338(14) 0.3388(6) 0.165(5) Uani 1 1 d U

loop_
_atom_site_aniso_label
_atom_site_aniso_U_11
_atom_site_aniso_U_22
_atom_site_aniso_U_33
_atom_site_aniso_U_23
_atom_site_aniso_U_13
_atom_site_aniso_U_12
Cu1 0.058(2) 0.0416(18) 0.0324(16) 0.000 0.0134(16) 0.000
Ru1 0.0628(11) 0.0464(9) 0.0423(8) -0.0056(8) 0.0192(8) -0.0053(9)
Ru2 0.0669(11) 0.0405(9) 0.0329(8) -0.0013(8) 0.0128(8) -0.0043(8)
N1 0.050(7) 0.039(7) 0.013(6) 0.003(5) 0.002(6) 0.003(6)
N2 0.050(8) 0.041(7) 0.040(7) -0.013(6) 0.015(6) -0.006(6)
C1 0.041(8) 0.044(8) 0.045(8) 0.000(7) 0.013(7) 0.012(7)
C2 0.056(9) 0.054(9) 0.055(8) -0.009(7) 0.021(7) -0.007(7)
C3 0.049(9) 0.053(9) 0.039(8) 0.010(7) 0.011(7) 0.011(7)
C4 0.045(9) 0.041(8) 0.037(7) 0.003(6) 0.015(7) -0.003(7)
C5 0.044(8) 0.045(8) 0.034(7) 0.002(6) 0.015(7) 0.006(7)
C6 0.045(9) 0.043(8) 0.049(8) -0.001(7) 0.019(7) -0.008(7)
C7 0.049(9) 0.030(8) 0.043(8) -0.007(6) 0.013(7) -0.005(7)
C8 0.041(8) 0.034(8) 0.041(8) 0.001(6) 0.013(7) 0.002(6)
C9 0.046(8) 0.030(8) 0.022(7) -0.010(6) 0.003(7) 0.003(6)
C10 0.038(8) 0.039(8) 0.047(8) -0.002(6) 0.014(7) 0.004(6)
C11 0.063(9) 0.055(9) 0.051(8) -0.003(7) 0.016(7) -0.009(7)
C12 0.047(8) 0.039(8) 0.043(7) 0.009(7) 0.005(7) -0.008(7)
C13 0.060(9) 0.077(9) 0.052(8) -0.006(7) 0.037(7) -0.001(7)
C14 0.059(9) 0.052(9) 0.040(8) 0.006(7) 0.021(7) 0.009(7)
C1A 0.055(9) 0.041(8) 0.037(8) -0.007(6) 0.020(7) 0.008(7)
C2A 0.046(9) 0.038(8) 0.042(8) -0.009(7) 0.007(7) -0.001(7)
C3A 0.048(9) 0.043(8) 0.045(8) -0.012(7) 0.012(7) -0.013(7)
C4A 0.048(8) 0.032(8) 0.032(7) -0.003(6) 0.015(7) -0.002(7)
C5A 0.058(9) 0.041(8) 0.053(8) -0.017(7) 0.012(7) 0.007(7)
C6A 0.069(9) 0.057(9) 0.051(8) -0.014(7) 0.019(7) -0.004(7)
C7A 0.081(10) 0.075(9) 0.069(9) -0.015(7) 0.030(8) -0.003(8)
C8A 0.081(10) 0.074(10) 0.071(9) -0.012(7) 0.025(8) -0.004(8)
C9A 0.064(9) 0.045(9) 0.076(9) -0.002(7) 0.024(8) -0.005(7)
C10A 0.057(9) 0.051(9) 0.052(8) -0.005(7) 0.011(7) -0.005(7)
C11A 0.059(9) 0.045(8) 0.043(8) -0.022(7) 0.008(7) -0.025(7)
C12A 0.053(9) 0.046(9) 0.058(8) -0.005(7) 0.019(7) 0.010(7)
C13A 0.064(9) 0.050(9) 0.046(8) -0.011(7) 0.008(7) 0.000(7)
C14A 0.058(9) 0.051(9) 0.053(8) -0.009(7) 0.018(8) -0.016(7)
C15A 0.064(10) 0.085(10) 0.093(10) 0.022(8) 0.033(8) 0.002(8)
C16A 0.085(10) 0.073(9) 0.064(9) 0.000(7) 0.025(8) -0.008(8)
C17A 0.073(9) 0.063(9) 0.070(9) -0.013(7) 0.021(8) -0.005(7)
C18A 0.096(10) 0.079(10) 0.085(10) -0.021(8) 0.017(8) -0.012(8)
C19A 0.087(10) 0.079(10) 0.080(9) -0.013(8) 0.040(8) 0.002(8)
C20A 0.077(10) 0.067(10) 0.101(10) -0.008(8) 0.021(8) -0.008(8)
P1 0.069(4) 0.113(5) 0.051(3) -0.014(3) 0.019(3) 0.005(4)
F1 0.158(9) 0.152(8) 0.072(6) 0.019(6) 0.061(6) 0.041(7)
F2 0.104(8) 0.140(8) 0.104(7) -0.007(6) 0.038(6) 0.034(6)
F3 0.188(10) 0.171(10) 0.238(11) -0.044(8) 0.062(8) -0.031(8)
F4 0.112(8) 0.156(8) 0.076(6) 0.000(6) 0.032(6) 0.055(7)
F5 0.168(9) 0.164(9) 0.168(9) 0.012(8) 0.070(8) -0.026(8)
F6 0.166(9) 0.208(10) 0.134(9) -0.007(8) 0.067(8) 0.054(8)

loop_
_atom_type_symbol
_atom_type_description
_atom_type_scat_dispersion_real
_atom_type_scat_dispersion_imag
_atom_type_scat_source
C C 0.0033 0.0016 'International Tables Vol C Tables 4.2.6.8 and 6.1.1.4'
H H 0.0000 0.0000 'International Tables Vol C Tables 4.2.6.8 and 6.1.1.4'
N N 0.0061 0.0033 'International Tables Vol C Tables 4.2.6.8 and 6.1.1.4'
F F 0.0171 0.0103 'International Tables Vol C Tables 4.2.6.8 and 6.1.1.4'
P P 0.1023 0.0942 'International Tables Vol C Tables 4.2.6.8 and 6.1.1.4'
Ru Ru -1.2594 0.8363 'International Tables Vol C Tables 4.2.6.8 and 6.1.1.4'
Cu Cu 0.3201 1.2651 'International Tables Vol C Tables 4.2.6.8 and 6.1.1.4'

loop_
_geom_angle_atom_site_label_1
_geom_angle_atom_site_label_2
_geom_angle_atom_site_label_3
_geom_angle
_geom_angle_site_symmetry_1
_geom_angle_site_symmetry_3
N2 Cu1 N2 167.2(7) 2_556 .
N2 Cu1 N1 90.1(5) 2_556 2_556
N2 Cu1 N1 91.7(5) . 2_556
N2 Cu1 N1 91.7(5) 2_556 .
N2 Cu1 N1 90.1(5) . .
N1 Cu1 N1 163.8(6) 2_556 .
C3A Ru2 C2A 41.2(5) . .
C3A Ru2 C3 140.3(7) . .
C2A Ru2 C3 110.1(6) . .
C3A Ru2 C1A 64.3(6) . .
C2A Ru2 C1A 37.0(5) . .
C3 Ru2 C1A 111.5(6) . .
C3A Ru2 C4 177.0(6) . .
C2A Ru2 C4 139.3(6) . .
C3 Ru2 C4 37.6(5) . .
C1A Ru2 C4 117.9(6) . .
C3A Ru2 C1 114.0(6) . .
C2A Ru2 C1 134.0(6) . .
C3 Ru2 C1 61.7(5) . .
C1A Ru2 C1 168.5(6) . .
C4 Ru2 C1 63.4(5) . .
C3A Ru2 N1 140.8(5) . .
C2A Ru2 N1 169.8(6) . .
C3 Ru2 N1 62.1(5) . .
C1A Ru2 N1 149.8(6) . .
C4 Ru2 N1 38.0(4) . .
C1 Ru2 N1 37.6(5) . .
C3A Ru2 C4A 35.9(5) . .
C2A Ru2 C4A 63.8(6) . .
C3 Ru2 C4A 173.8(6) . .
C1A Ru2 C4A 62.9(5) . .
C4 Ru2 C4A 146.4(6) . .
C1 Ru2 C4A 123.2(5) . .
N1 Ru2 C4A 124.1(5) . .
C3A Ru2 C2 113.3(6) . .
C2A Ru2 C2 106.2(6) . .
C3 Ru2 C2 36.7(5) . .
C1A Ru2 C2 130.7(6) . .
C4 Ru2 C2 63.7(6) . .
C1 Ru2 C2 38.3(5) . .
N1 Ru2 C2 63.6(5) . .
C4A Ru2 C2 144.4(6) . .
C3A Ru2 C5A 63.9(6) . .
C2A Ru2 C5A 64.4(6) . .
C3 Ru2 C5A 138.8(6) . .
C1A Ru2 C5A 38.4(5) . .
C4 Ru2 C5A 119.1(6) . .
C1 Ru2 C5A 152.5(6) . .
N1 Ru2 C5A 125.7(6) . .
C4A Ru2 C5A 38.4(5) . .
C2 Ru2 C5A 169.0(6) . .
C15A Ru1 C13A 64.8(7) . .
C15A Ru1 C9 115.4(7) . .
C13A Ru1 C9 179.5(6) . .
C15A Ru1 C8 105.5(7) . .
C13A Ru1 C8 142.0(6) . .
C9 Ru1 C8 37.5(4) . .
C15A Ru1 C7 129.3(7) . .
C13A Ru1 C7 117.4(6) . .
C9 Ru1 C7 62.0(5) . .
C8 Ru1 C7 38.7(5) . .
C15A Ru1 C12A 67.8(7) . .
C13A Ru1 C12A 37.7(5) . .
C9 Ru1 C12A 142.8(6) . .
C8 Ru1 C12A 173.0(6) . .
C7 Ru1 C12A 147.2(6) . .
C15A Ru1 C14A 38.0(6) . .
C13A Ru1 C14A 37.6(6) . .
C9 Ru1 C14A 142.3(7) . .
C8 Ru1 C14A 111.8(6) . .
C7 Ru1 C14A 110.0(6) . .
C12A Ru1 C14A 64.3(6) . .
C15A Ru1 C11A 40.7(6) . .
C13A Ru1 C11A 61.9(6) . .
C9 Ru1 C11A 118.7(6) . .
C8 Ru1 C11A 135.3(6) . .
C7 Ru1 C11A 170.0(6) . .
C12A Ru1 C11A 38.2(6) . .
C14A Ru1 C11A 62.8(6) . .
C15A Ru1 C6 165.2(7) . .
C13A Ru1 C6 116.5(6) . .
C9 Ru1 C6 63.1(6) . .
C8 Ru1 C6 63.9(6) . .
C7 Ru1 C6 36.1(5) . .
C12A Ru1 C6 123.1(6) . .
C14A Ru1 C6 133.8(6) . .
C11A Ru1 C6 153.9(6) . .
C15A Ru1 N2 149.7(6) . .
C13A Ru1 N2 141.9(6) . .
C9 Ru1 N2 38.0(5) . .
C8 Ru1 N2 63.0(5) . .
C7 Ru1 N2 60.3(5) . .
C12A Ru1 N2 121.8(5) . .
C14A Ru1 N2 169.9(5) . .
C11A Ru1 N2 127.2(5) . .
C6 Ru1 N2 36.7(4) . .
C1 N1 C4 108.1(12) . .
C1 N1 Cu1 124.1(9) . .
C4 N1 Cu1 123.8(10) . .
C1 N1 Ru2 70.9(7) . .
C4 N1 Ru2 70.7(7) . .
Cu1 N1 Ru2 142.1(6) . .
C6 N2 C9 107.3(12) . .
C6 N2 Cu1 123.7(11) . .
C9 N2 Cu1 126.2(10) . .
C6 N2 Ru1 71.0(8) . .
C9 N2 Ru1 66.9(8) . .
Cu1 N2 Ru1 142.4(6) . .
N1 C1 C2 108.8(13) . .
N1 C1 C10 119.7(13) . 2_556
C2 C1 C10 130.8(15) . 2_556
N1 C1 Ru2 71.5(7) . .
C2 C1 Ru2 71.6(8) . .
C10 C1 Ru2 129.8(10) 2_556 .
C3 C2 C1 104.8(16) . .
C3 C2 Ru2 70.1(9) . .
C1 C2 Ru2 70.1(9) . .
C3 C2 H2 128.2 . .
C1 C2 H2 127.0 . .
Ru2 C2 H2 123.9 . .
C2 C3 C4 113.0(15) . .
C2 C3 Ru2 73.2(9) . .
C4 C3 Ru2 71.9(9) . .
C2 C3 H3 123.8 . .
C4 C3 H3 123.2 . .
Ru2 C3 H3 122.0 . .
C3 C4 N1 105.3(13) . .
C3 C4 C5 132.0(14) . .
N1 C4 C5 119.3(14) . .
C3 C4 Ru2 70.5(9) . .
N1 C4 Ru2 71.4(7) . .
C5 C4 Ru2 138.2(11) . .
C6 C5 C4 111.5(13) . .
C6 C5 C11 111.8(13) . .
C4 C5 C11 107.8(12) . .
C6 C5 C12 108.5(12) . .
C4 C5 C12 107.4(12) . .
C11 C5 C12 109.8(12) . .
C7 C6 N2 106.2(15) . .
C7 C6 C5 132.8(15) . .
N2 C6 C5 120.2(14) . .
C7 C6 Ru1 69.4(9) . .
N2 C6 Ru1 72.3(8) . .
C5 C6 Ru1 130.3(11) . .
C6 C7 C8 112.5(14) . .
C6 C7 Ru1 74.6(9) . .
C8 C7 Ru1 70.4(8) . .
C6 C7 H7 123.7 . .
C8 C7 H7 123.8 . .
Ru1 C7 H7 123.1 . .
C9 C8 C7 104.0(13) . .
C9 C8 Ru1 70.4(8) . .
C7 C8 Ru1 70.9(8) . .
C9 C8 H8 128.0 . .
C7 C8 H8 128.0 . .
Ru1 C8 H8 122.5 . .
C8 C9 N2 109.9(12) . .
C8 C9 C10 128.5(13) . .
N2 C9 C10 117.6(13) . .
C8 C9 Ru1 72.0(8) . .
N2 C9 Ru1 75.1(8) . .
C10 C9 Ru1 137.9(10) . .
C13 C10 C1 108.4(13) . 2_556
C13 C10 C14 109.8(12) . .
C1 C10 C14 111.6(12) 2_556 .
C13 C10 C9 107.6(12) . .
C1 C10 C9 112.9(12) 2_556 .
C14 C10 C9 106.4(12) . .
C5 C11 H11A 109.5 . .
C5 C11 H11B 109.5 . .
H11A C11 H11B 109.5 . .
C5 C11 H11C 109.5 . .
H11A C11 H11C 109.5 . .
H11B C11 H11C 109.5 . .
C5 C12 H12A 109.5 . .
C5 C12 H12B 109.5 . .
H12A C12 H12B 109.5 . .
C5 C12 H12C 109.5 . .
H12A C12 H12C 109.5 . .
H12B C12 H12C 109.5 . .
C10 C13 H13A 109.5 . .
C10 C13 H13B 109.5 . .
H13A C13 H13B 109.5 . .
C10 C13 H13C 109.5 . .
H13A C13 H13C 109.5 . .
H13B C13 H13C 109.5 . .
C10 C14 H14A 109.5 . .
C10 C14 H14B 109.5 . .
H14A C14 H14B 109.5 . .
C10 C14 H14C 109.5 . .
H14A C14 H14C 109.5 . .
H14B C14 H14C 109.5 . .
C2A C1A C5A 111.4(14) . .
C2A C1A C6A 126.8(15) . .
C5A C1A C6A 121.7(15) . .
C2A C1A Ru2 71.0(8) . .
C5A C1A Ru2 72.1(8) . .
C6A C1A Ru2 126.0(10) . .
C1A C2A C7A 129.3(15) . .
C1A C2A C3A 105.2(15) . .
C7A C2A C3A 125.5(15) . .
C1A C2A Ru2 71.9(9) . .
C7A C2A Ru2 126.2(11) . .
C3A C2A Ru2 68.7(8) . .
C4A C3A C2A 107.5(13) . .
C4A C3A C8A 129.8(15) . .
C2A C3A C8A 121.4(15) . .
C4A C3A Ru2 74.1(9) . .
C2A C3A Ru2 70.2(8) . .
C8A C3A Ru2 131.1(11) . .
C3A C4A C5A 111.6(14) . .
C3A C4A C9A 126.7(14) . .
C5A C4A C9A 121.2(15) . .
C3A C4A Ru2 70.0(9) . .
C5A C4A Ru2 71.4(8) . .
C9A C4A Ru2 132.8(10) . .
C1A C5A C4A 104.2(15) . .
C1A C5A C10A 128.2(15) . .
C4A C5A C10A 126.9(15) . .
C1A C5A Ru2 69.5(8) . .
C4A C5A Ru2 70.2(8) . .
C10A C5A Ru2 131.5(10) . .
C1A C6A H6A1 109.5 . .
C1A C6A H6A2 109.5 . .
H6A1 C6A H6A2 109.5 . .
C1A C6A H6A3 109.5 . .
H6A1 C6A H6A3 109.5 . .
H6A2 C6A H6A3 109.5 . .
C2A C7A H7A1 109.5 . .
C2A C7A H7A2 109.5 . .
H7A1 C7A H7A2 109.5 . .
C2A C7A H7A3 109.5 . .
H7A1 C7A H7A3 109.5 . .
H7A2 C7A H7A3 109.5 . .
C3A C8A H8A1 109.5 . .
C3A C8A H8A2 109.5 . .
H8A1 C8A H8A2 109.5 . .
C3A C8A H8A3 109.5 . .
H8A1 C8A H8A3 109.5 . .
H8A2 C8A H8A3 109.5 . .
C4A C9A H9A1 109.5 . .
C4A C9A H9A2 109.5 . .
H9A1 C9A H9A2 109.5 . .
C4A C9A H9A3 109.5 . .
H9A1 C9A H9A3 109.5 . .
H9A2 C9A H9A3 109.5 . .
C5A C10A H10A 109.5 . .
C5A C10A H10B 109.5 . .
H10A C10A H10B 109.5 . .
C5A C10A H10C 109.5 . .
H10A C10A H10C 109.5 . .
H10B C10A H10C 109.5 . .
C12A C11A C15A 109.2(15) . .
C12A C11A C16A 122.8(15) . .
C15A C11A C16A 128.0(17) . .
C12A C11A Ru1 70.4(9) . .
C15A C11A Ru1 65.9(10) . .
C16A C11A Ru1 126.7(11) . .
C13A C12A C11A 103.9(14) . .
C13A C12A C17A 129.4(16) . .
C11A C12A C17A 125.0(15) . .
C13A C12A Ru1 69.5(9) . .
C11A C12A Ru1 71.4(9) . .
C17A C12A Ru1 134.0(12) . .
C14A C13A C12A 112.7(16) . .
C14A C13A C18A 122.6(16) . .
C12A C13A C18A 124.3(16) . .
C14A C13A Ru1 72.9(10) . .
C12A C13A Ru1 72.8(10) . .
C18A C13A Ru1 128.2(12) . .
C13A C14A C15A 108.7(16) . .
C13A C14A C19A 126.4(16) . .
C15A C14A C19A 124.9(17) . .
C13A C14A Ru1 69.5(10) . .
C15A C14A Ru1 67.4(10) . .
C19A C14A Ru1 127.3(11) . .
C14A C15A C20A 131.1(18) . .
C14A C15A C11A 104.2(17) . .
C20A C15A C11A 121.3(18) . .
C14A C15A Ru1 74.6(12) . .
C20A C15A Ru1 132.5(14) . .
C11A C15A Ru1 73.3(10) . .
C11A C16A H16A 109.5 . .
C11A C16A H16B 109.5 . .
H16A C16A H16B 109.5 . .
C11A C16A H16C 109.5 . .
H16A C16A H16C 109.5 . .
H16B C16A H16C 109.5 . .
C12A C17A H17A 109.5 . .
C12A C17A H17B 109.5 . .
H17A C17A H17B 109.5 . .
C12A C17A H17C 109.5 . .
H17A C17A H17C 109.5 . .
H17B C17A H17C 109.5 . .
C13A C18A H18A 109.5 . .
C13A C18A H18B 109.5 . .
H18A C18A H18B 109.5 . .
C13A C18A H18C 109.5 . .
H18A C18A H18C 109.5 . .
H18B C18A H18C 109.5 . .
C14A C19A H19A 109.5 . .
C14A C19A H19B 109.5 . .
H19A C19A H19B 109.5 . .
C14A C19A H19C 109.5 . .
H19A C19A H19C 109.5 . .
H19B C19A H19C 109.5 . .
C15A C20A H20A 109.5 . .
C15A C20A H20B 109.5 . .
H20A C20A H20B 109.5 . .
C15A C20A H20C 109.5 . .
H20A C20A H20C 109.5 . .
H20B C20A H20C 109.5 . .
F3 P1 F1 99.1(10) . .
F3 P1 F2 85.7(9) . .
F1 P1 F2 90.4(6) . .
F3 P1 F6 89.7(10) . .
F1 P1 F6 171.2(10) . .
F2 P1 F6 90.3(7) . .
F3 P1 F4 91.7(9) . .
F1 P1 F4 89.7(7) . .
F2 P1 F4 177.4(8) . .
F6 P1 F4 90.1(7) . .
F3 P1 F5 172.3(10) . .
F1 P1 F5 88.5(8) . .
F2 P1 F5 93.0(8) . .
F6 P1 F5 82.7(8) . .
F4 P1 F5 89.6(8) . .

loop_
_geom_bond_atom_site_label_1
_geom_bond_atom_site_label_2
_geom_bond_distance
_geom_bond_site_symmetry_2
Cu1 N2 1.945(12) 2_556
Cu1 N2 1.945(12) .
Cu1 N1 1.966(11) 2_556
Cu1 N1 1.966(11) .
Ru2 C3A 2.151(15) .
Ru2 C2A 2.172(15) .
Ru2 C3 2.172(15) .
Ru2 C1A 2.183(13) .
Ru2 C4 2.190(15) .
Ru2 C1 2.192(13) .
Ru2 N1 2.200(10) .
Ru2 C4A 2.201(14) .
Ru2 C2 2.211(16) .
Ru2 C5A 2.218(15) .
Ru1 C15A 2.08(2) .
Ru1 C13A 2.131(16) .
Ru1 C9 2.142(14) .
Ru1 C8 2.163(13) .
Ru1 C7 2.170(14) .
Ru1 C12A 2.172(15) .
Ru1 C14A 2.175(16) .
Ru1 C11A 2.185(15) .
Ru1 C6 2.235(16) .
Ru1 N2 2.251(12) .
N1 C1 1.415(17) .
N1 C4 1.429(15) .
N2 C6 1.412(17) .
N2 C9 1.435(17) .
C1 C2 1.44(2) .
C1 C10 1.517(18) 2_556
C2 C3 1.382(18) .
C2 H2 0.9601 .
C3 C4 1.406(19) .
C3 H3 0.9600 .
C4 C5 1.501(19) .
C5 C6 1.49(2) .
C5 C11 1.506(18) .
C5 C12 1.555(16) .
C6 C7 1.365(18) .
C7 C8 1.434(19) .
C7 H7 0.9600 .
C8 C9 1.386(16) .
C8 H8 0.9500 .
C9 C10 1.547(18) .
C10 C13 1.494(19) .
C10 C1 1.517(18) 2_556
C10 C14 1.523(18) .
C11 H11A 0.9800 .
C11 H11B 0.9800 .
C11 H11C 0.9800 .
C12 H12A 0.9800 .
C12 H12B 0.9800 .
C12 H12C 0.9800 .
C13 H13A 0.9800 .
C13 H13B 0.9800 .
C13 H13C 0.9800 .
C14 H14A 0.9800 .
C14 H14B 0.9800 .
C14 H14C 0.9800 .
C1A C2A 1.383(19) .
C1A C5A 1.45(2) .
C1A C6A 1.545(18) .
C2A C7A 1.47(2) .
C2A C3A 1.521(19) .
C3A C4A 1.343(18) .
C3A C8A 1.533(19) .
C4A C5A 1.453(19) .
C4A C9A 1.545(19) .
C5A C10A 1.51(2) .
C6A H6A1 0.9800 .
C6A H6A2 0.9800 .
C6A H6A3 0.9800 .
C7A H7A1 0.9800 .
C7A H7A2 0.9800 .
C7A H7A3 0.9800 .
C8A H8A1 0.9800 .
C8A H8A2 0.9800 .
C8A H8A3 0.9800 .
C9A H9A1 0.9800 .
C9A H9A2 0.9800 .
C9A H9A3 0.9800 .
C10A H10A 0.9800 .
C10A H10B 0.9800 .
C10A H10C 0.9800 .
C11A C12A 1.43(2) .
C11A C15A 1.49(2) .
C11A C16A 1.547(19) .
C12A C13A 1.391(18) .
C12A C17A 1.502(19) .
C13A C14A 1.39(2) .
C13A C18A 1.57(2) .
C14A C15A 1.39(2) .
C14A C19A 1.51(2) .
C15A C20A 1.48(2) .
C16A H16A 0.9800 .
C16A H16B 0.9800 .
C16A H16C 0.9800 .
C17A H17A 0.9800 .
C17A H17B 0.9800 .
C17A H17C 0.9800 .
C18A H18A 0.9800 .
C18A H18B 0.9800 .
C18A H18C 0.9800 .
C19A H19A 0.9800 .
C19A H19B 0.9800 .
C19A H19C 0.9800 .
C20A H20A 0.9800 .
C20A H20B 0.9800 .
C20A H20C 0.9800 .
P1 F3 1.449(17) .
P1 F1 1.523(11) .
P1 F2 1.570(11) .
P1 F6 1.573(14) .
P1 F4 1.574(11) .
P1 F5 1.587(15) .
